data_1503398
loop_
_publ_author_name
'Redondo, Mar\'ia C'
'Ribagorda, Mar\'ia'
'Carre\~no, M Carmen'

_publ_section_title
;
 Exploring Morita-Baylis-Hillman reactions of p-quinols.
;
_journal_issue 3
_journal_name_full 'Organic letters'
_journal_page_first 568
_journal_page_last 571
_journal_paper_doi 10.1021/ol902763g
_journal_volume 12
_journal_year 2010
_chemical_formula_sum 'C14 H13 N O5'
_chemical_formula_weight 275.25
_chemical_name_systematic
; 
 ? 
;
_space_group_IT_number 14
_symmetry_cell_setting monoclinic
_symmetry_space_group_name_Hall '-P 2ybc'
_symmetry_space_group_name_H-M 'P 1 21/c 1'
_atom_sites_solution_hydrogens geom
_atom_sites_solution_primary direct
_atom_sites_solution_secondary difmap
_audit_creation_method SHELXL-97
_cell_angle_alpha 90.00
_cell_angle_beta 98.371(2)
_cell_angle_gamma 90.00
_cell_formula_units_Z 4
_cell_length_a 7.58380(10)
_cell_length_b 17.6558(6)
_cell_length_c 9.6242(3)
_cell_measurement_temperature 100(2)
_cell_volume 1274.93(6)
_computing_cell_refinement 'Bruker SMART'
_computing_data_collection 'Bruker SMART'
_computing_data_reduction 'Bruker SAINT'
_computing_molecular_graphics 'Bruker SHELXTL'
_computing_publication_material 'Bruker SHELXTL'
_computing_structure_refinement 'SHELXL-97 (Sheldrick, 1997)'
_computing_structure_solution 'SHELXS-97 (Sheldrick, 1990)'
_diffrn_ambient_temperature 100(2)
_diffrn_measured_fraction_theta_full 0.964
_diffrn_measured_fraction_theta_max 0.964
_diffrn_measurement_device_type 'CCD area detector'
_diffrn_measurement_method 'phi and omega scans'
_diffrn_radiation_monochromator graphite
_diffrn_radiation_source 'fine-focus sealed tube'
_diffrn_radiation_type CuK\a
_diffrn_radiation_wavelength 1.54178
_diffrn_reflns_av_R_equivalents 0.0404
_diffrn_reflns_av_sigmaI/netI 0.0279
_diffrn_reflns_limit_h_max 8
_diffrn_reflns_limit_h_min -9
_diffrn_reflns_limit_k_max 21
_diffrn_reflns_limit_k_min -20
_diffrn_reflns_limit_l_max 11
_diffrn_reflns_limit_l_min -10
_diffrn_reflns_number 11510
_diffrn_reflns_theta_full 71.07
_diffrn_reflns_theta_max 71.07
_diffrn_reflns_theta_min 5.01
_exptl_absorpt_coefficient_mu 0.929
_exptl_absorpt_correction_type multi-scan
_exptl_crystal_colour colorless
_exptl_crystal_density_diffrn 1.434
_exptl_crystal_density_meas 0
_exptl_crystal_density_method 'not measured'
_exptl_crystal_description prism
_exptl_crystal_F_000 576
_exptl_crystal_size_max 0.35
_exptl_crystal_size_mid 0.30
_exptl_crystal_size_min 0.10
_refine_diff_density_max 0.263
_refine_diff_density_min -0.206
_refine_diff_density_rms 0.041
_refine_ls_extinction_method none
_refine_ls_goodness_of_fit_ref 1.064
_refine_ls_hydrogen_treatment mixed
_refine_ls_matrix_type full
_refine_ls_number_parameters 233
_refine_ls_number_reflns 2376
_refine_ls_number_restraints 0
_refine_ls_restrained_S_all 1.064
_refine_ls_R_factor_all 0.0366
_refine_ls_R_factor_gt 0.0337
_refine_ls_shift/su_max 0.000
_refine_ls_shift/su_mean 0.000
_refine_ls_structure_factor_coef Fsqd
_refine_ls_weighting_details 'calc w=1/[\s^2^(Fo^2^)+(0.0475P)^2^+0.3590P] where P=(Fo^2^+2Fc^2^)/3'
_refine_ls_weighting_scheme calc
_refine_ls_wR_factor_gt 0.0888
_refine_ls_wR_factor_ref 0.0912
_reflns_number_gt 2178
_reflns_number_total 2376
_reflns_threshold_expression >2sigma(I)
_cod_data_source_file ol902763g_si_001.cif
_cod_data_source_block datos_m
_cod_depositor_comments
;
The following automatic conversions were performed:

'_symmetry_cell_setting' value 'Monoclinic' changed to 'monoclinic'
according to /home/saulius/struct/CIF-dictionaries/cif_core.dic
dictionary named 'cif_core.dic' version 2.4.2 from 2011-04-26.

Automatic conversion script
Id: cif_fix_values 1715 2011-07-08 13:25:40Z adriana 
;
_cod_original_sg_symbol_H-M P2(1)/c
_cod_database_code 1503398

loop_
_symmetry_equiv_pos_as_xyz
'x, y, z'
'-x, y+1/2, -z+1/2'
'-x, -y, -z'
'x, -y-1/2, z-1/2'

loop_
_atom_site_label
_atom_site_type_symbol
_atom_site_fract_x
_atom_site_fract_y
_atom_site_fract_z
_atom_site_U_iso_or_equiv
_atom_site_adp_type
_atom_site_occupancy
_atom_site_symmetry_multiplicity
_atom_site_calc_flag
C1 C 0.64034(18) 0.27437(7) 0.76409(13) 0.0270(3) Uani 1 1 d
C2 C 0.47451(18) 0.23464(7) 0.79474(14) 0.0257(3) Uani 1 1 d
C3 C 0.32828(17) 0.28874(7) 0.82061(13) 0.0231(3) Uani 1 1 d
C4 C 0.29005(17) 0.35206(7) 0.71300(13) 0.0239(3) Uani 1 1 d
C5 C 0.4575(2) 0.38164(7) 0.66442(14) 0.0285(3) Uani 1 1 d
C6 C 0.61482(19) 0.34727(8) 0.68800(15) 0.0298(3) Uani 1 1 d
C7 C 0.1480(2) 0.33255(9) 0.59114(15) 0.0314(3) Uani 1 1 d
C8 C 0.30177(18) 0.40234(7) 0.93725(13) 0.0239(3) Uani 1 1 d
C9 C 0.16309(17) 0.41105(7) 1.03452(13) 0.0219(3) Uani 1 1 d
C10 C 0.20268(17) 0.45098(7) 1.15931(13) 0.0235(3) Uani 1 1 d
C11 C 0.07730(17) 0.45774(7) 1.25034(13) 0.0233(3) Uani 1 1 d
C12 C -0.08793(17) 0.42508(7) 1.21124(13) 0.0214(3) Uani 1 1 d
C13 C -0.13231(18) 0.38522(7) 1.08685(13) 0.0244(3) Uani 1 1 d
C14 C -0.00441(18) 0.37788(7) 0.99901(14) 0.0254(3) Uani 1 1 d
N1 N -0.22465(14) 0.43519(6) 1.30302(11) 0.0228(2) Uani 1 1 d
O1 O 0.78819(13) 0.24666(6) 0.79596(11) 0.0359(3) Uani 1 1 d
O2 O 0.38325(12) 0.32886(5) 0.94992(9) 0.0263(2) Uani 1 1 d
O3 O 0.21937(12) 0.41002(5) 0.79607(9) 0.0261(2) Uani 1 1 d
O4 O -0.17692(13) 0.45257(6) 1.42641(9) 0.0307(2) Uani 1 1 d
O5 O -0.38120(12) 0.42677(5) 1.25155(10) 0.0290(2) Uani 1 1 d
H1 H 0.214(2) 0.2623(8) 0.8252(15) 0.021(3) Uiso 1 1 d
H2A H 0.431(2) 0.2030(9) 0.7128(16) 0.027(4) Uiso 1 1 d
H2B H 0.504(2) 0.2011(9) 0.8753(18) 0.034(4) Uiso 1 1 d
H5 H 0.443(2) 0.4292(9) 0.6119(17) 0.032(4) Uiso 1 1 d
H6 H 0.720(2) 0.3680(10) 0.6568(17) 0.035(4) Uiso 1 1 d
H7A H 0.037(3) 0.3177(10) 0.6255(18) 0.040(5) Uiso 1 1 d
H7B H 0.127(2) 0.3770(11) 0.5274(19) 0.041(5) Uiso 1 1 d
H7C H 0.190(2) 0.2892(10) 0.5399(18) 0.039(4) Uiso 1 1 d
H8 H 0.399(2) 0.4400(8) 0.9611(14) 0.020(3) Uiso 1 1 d
H10 H 0.320(2) 0.4741(9) 1.1833(15) 0.025(4) Uiso 1 1 d
H11 H 0.101(2) 0.4842(9) 1.3335(17) 0.025(4) Uiso 1 1 d
H13 H -0.248(2) 0.3637(9) 1.0624(16) 0.026(4) Uiso 1 1 d
H14 H -0.030(2) 0.3494(10) 0.9117(19) 0.035(4) Uiso 1 1 d

loop_
_atom_site_aniso_label
_atom_site_aniso_U_11
_atom_site_aniso_U_22
_atom_site_aniso_U_33
_atom_site_aniso_U_23
_atom_site_aniso_U_13
_atom_site_aniso_U_12
C1 0.0279(7) 0.0277(7) 0.0249(7) -0.0103(5) 0.0027(5) 0.0014(5)
C2 0.0314(7) 0.0218(6) 0.0235(7) -0.0008(5) 0.0031(5) 0.0035(5)
C3 0.0261(7) 0.0225(6) 0.0212(6) -0.0004(5) 0.0050(5) 0.0002(5)
C4 0.0292(7) 0.0215(6) 0.0219(6) -0.0008(5) 0.0065(5) 0.0048(5)
C5 0.0384(8) 0.0236(6) 0.0248(7) 0.0001(5) 0.0092(6) 0.0003(5)
C6 0.0300(7) 0.0304(7) 0.0309(7) -0.0046(5) 0.0108(6) -0.0043(6)
C7 0.0334(8) 0.0360(7) 0.0241(7) -0.0011(6) 0.0013(6) 0.0065(6)
C8 0.0276(7) 0.0215(6) 0.0230(7) -0.0005(5) 0.0048(5) 0.0020(5)
C9 0.0250(6) 0.0184(6) 0.0226(6) 0.0008(4) 0.0038(5) 0.0023(5)
C10 0.0213(6) 0.0228(6) 0.0257(7) -0.0014(5) 0.0014(5) 0.0003(5)
C11 0.0254(6) 0.0238(6) 0.0202(6) -0.0028(5) 0.0013(5) 0.0014(5)
C12 0.0237(6) 0.0187(6) 0.0221(6) 0.0036(4) 0.0045(5) 0.0026(5)
C13 0.0249(7) 0.0221(6) 0.0256(7) -0.0007(5) 0.0019(5) -0.0032(5)
C14 0.0297(7) 0.0233(6) 0.0228(7) -0.0034(5) 0.0030(5) -0.0019(5)
N1 0.0247(6) 0.0188(5) 0.0253(6) 0.0021(4) 0.0046(4) 0.0009(4)
O1 0.0272(5) 0.0342(5) 0.0451(6) -0.0119(4) 0.0009(4) 0.0045(4)
O2 0.0321(5) 0.0260(5) 0.0205(5) -0.0013(3) 0.0034(4) 0.0083(4)
O3 0.0347(5) 0.0232(5) 0.0214(5) 0.0009(3) 0.0073(4) 0.0077(4)
O4 0.0328(5) 0.0375(5) 0.0226(5) -0.0010(4) 0.0070(4) 0.0020(4)
O5 0.0224(5) 0.0275(5) 0.0372(5) -0.0007(4) 0.0051(4) -0.0008(4)

loop_
_atom_type_symbol
_atom_type_description
_atom_type_scat_dispersion_real
_atom_type_scat_dispersion_imag
_atom_type_scat_source
C C 0.0181 0.0091 'International Tables Vol C Tables 4.2.6.8 and 6.1.1.4'
H H 0.0000 0.0000 'International Tables Vol C Tables 4.2.6.8 and 6.1.1.4'
N N 0.0311 0.0180 'International Tables Vol C Tables 4.2.6.8 and 6.1.1.4'
O O 0.0492 0.0322 'International Tables Vol C Tables 4.2.6.8 and 6.1.1.4'

loop_
_geom_angle_atom_site_label_1
_geom_angle_atom_site_label_2
_geom_angle_atom_site_label_3
_geom_angle
O1 C1 C6 121.48(13)
O1 C1 C2 121.78(12)
C6 C1 C2 116.69(11)
C1 C2 C3 113.05(11)
C1 C2 H2A 107.5(9)
C3 C2 H2A 108.7(9)
C1 C2 H2B 109.9(10)
C3 C2 H2B 109.9(10)
H2A C2 H2B 107.6(13)
O2 C3 C2 109.04(10)
O2 C3 C4 103.25(10)
C2 C3 C4 115.05(10)
O2 C3 H1 109.8(8)
C2 C3 H1 112.1(8)
C4 C3 H1 107.2(8)
O3 C4 C5 108.79(10)
O3 C4 C7 108.06(10)
C5 C4 C7 112.02(11)
O3 C4 C3 101.09(9)
C5 C4 C3 112.29(11)
C7 C4 C3 113.82(11)
C6 C5 C4 124.36(12)
C6 C5 H5 120.7(10)
C4 C5 H5 114.9(10)
C5 C6 C1 122.11(13)
C5 C6 H6 122.4(10)
C1 C6 H6 115.5(10)
C4 C7 H7A 110.3(10)
C4 C7 H7B 109.2(11)
H7A C7 H7B 110.7(14)
C4 C7 H7C 108.5(10)
H7A C7 H7C 108.4(15)
H7B C7 H7C 109.7(14)
O3 C8 O2 107.01(9)
O3 C8 C9 109.52(10)
O2 C8 C9 111.64(10)
O3 C8 H8 111.5(8)
O2 C8 H8 106.9(8)
C9 C8 H8 110.3(8)
C10 C9 C14 120.00(11)
C10 C9 C8 120.30(11)
C14 C9 C8 119.69(11)
C9 C10 C11 120.53(12)
C9 C10 H10 119.6(9)
C11 C10 H10 119.9(9)
C12 C11 C10 118.01(12)
C12 C11 H11 120.3(9)
C10 C11 H11 121.6(9)
C11 C12 C13 122.93(12)
C11 C12 N1 118.54(11)
C13 C12 N1 118.50(11)
C14 C13 C12 118.13(12)
C14 C13 H13 121.0(9)
C12 C13 H13 120.8(9)
C13 C14 C9 120.38(12)
C13 C14 H14 120.5(10)
C9 C14 H14 119.1(10)
O5 N1 O4 123.50(10)
O5 N1 C12 117.98(10)
O4 N1 C12 118.52(10)
C8 O2 C3 107.73(9)
C8 O3 C4 108.34(9)

loop_
_geom_bond_atom_site_label_1
_geom_bond_atom_site_label_2
_geom_bond_distance
C1 O1 1.2208(17)
C1 C6 1.480(2)
C1 C2 1.5062(19)
C2 C3 1.5115(17)
C2 H2A 0.983(16)
C2 H2B 0.975(17)
C3 O2 1.4399(15)
C3 C4 1.5228(17)
C3 H1 0.989(15)
C4 O3 1.4486(14)
C4 C5 1.5091(19)
C4 C7 1.5120(19)
C5 C6 1.328(2)
C5 H5 0.978(17)
C6 H6 0.966(17)
C7 H7A 0.981(19)
C7 H7B 0.994(19)
C7 H7C 0.988(18)
C8 O3 1.4170(16)
C8 O2 1.4344(15)
C8 C9 1.5143(17)
C8 H8 0.994(15)
C9 C10 1.3873(18)
C9 C14 1.3953(18)
C10 C11 1.3887(18)
C10 H10 0.973(16)
C11 C12 1.3809(18)
C11 H11 0.922(16)
C12 C13 1.3873(18)
C12 N1 1.4676(16)
C13 C14 1.3825(19)
C13 H13 0.957(16)
C14 H14 0.974(18)
N1 O5 1.2271(14)
N1 O4 1.2289(14)

loop_
_geom_torsion_atom_site_label_1
_geom_torsion_atom_site_label_2
_geom_torsion_atom_site_label_3
_geom_torsion_atom_site_label_4
_geom_torsion
O1 C1 C2 C3 149.61(12)
C6 C1 C2 C3 -32.89(15)
C1 C2 C3 O2 -67.52(13)
C1 C2 C3 C4 47.87(15)
O2 C3 C4 O3 -34.76(12)
C2 C3 C4 O3 -153.44(11)
O2 C3 C4 C5 81.04(12)
C2 C3 C4 C5 -37.64(15)
O2 C3 C4 C7 -150.34(11)
C2 C3 C4 C7 90.97(14)
O3 C4 C5 C6 124.44(14)
C7 C4 C5 C6 -116.17(15)
C3 C4 C5 C6 13.39(18)
C4 C5 C6 C1 1.0(2)
O1 C1 C6 C5 -173.46(13)
C2 C1 C6 C5 9.03(19)
O3 C8 C9 C10 -139.91(11)
O2 C8 C9 C10 101.77(13)
O3 C8 C9 C14 40.91(15)
O2 C8 C9 C14 -77.42(14)
C14 C9 C10 C11 0.60(19)
C8 C9 C10 C11 -178.59(11)
C9 C10 C11 C12 -1.41(18)
C10 C11 C12 C13 0.99(18)
C10 C11 C12 N1 -176.86(10)
C11 C12 C13 C14 0.26(19)
N1 C12 C13 C14 178.11(11)
C12 C13 C14 C9 -1.11(19)
C10 C9 C14 C13 0.69(19)
C8 C9 C14 C13 179.88(11)
C11 C12 N1 O5 158.68(11)
C13 C12 N1 O5 -19.27(16)
C11 C12 N1 O4 -20.37(16)
C13 C12 N1 O4 161.69(11)
O3 C8 O2 C3 -7.77(13)
C9 C8 O2 C3 112.04(11)
C2 C3 O2 C8 149.46(10)
C4 C3 O2 C8 26.67(12)
O2 C8 O3 C4 -15.80(13)
C9 C8 O3 C4 -136.97(10)
C5 C4 O3 C8 -87.15(12)
C7 C4 O3 C8 151.00(11)
C3 C4 O3 C8 31.21(12)
